data_7021119
loop_
_publ_author_name
'Prasad, Puja'
'Khan, Imran'
'Sasmal, Pijus K.'
'Koley, Debasis'
'Kondaiah, Paturu'
'Chakravarty, Akhil R.'

_publ_section_title
;
 Planar triazinium cations from vanadyl-mediated ring cyclizations: the
 thiazole species for efficient nuclear staining and photocytotoxicity.
;
_journal_issue 13
_journal_name_full 'Dalton transactions (Cambridge, England : 2003)'
_journal_page_first 4436
_journal_page_last 4449
_journal_paper_doi 10.1039/c2dt32810k
_journal_volume 42
_journal_year 2013
_chemical_formula_moiety 'C15 H10 Cl N3 O4'
_chemical_formula_sum 'C15 H10 Cl N3 O4'
_chemical_formula_weight 331.71
_chemical_name_systematic
;
?
;
_space_group_IT_number 2
_symmetry_cell_setting triclinic
_symmetry_space_group_name_Hall '-P 1'
_symmetry_space_group_name_H-M 'P -1'
_atom_sites_solution_hydrogens geom
_atom_sites_solution_primary direct
_atom_sites_solution_secondary difmap
_audit_creation_method SHELXL-97
_cell_angle_alpha 77.16(3)
_cell_angle_beta 84.58(3)
_cell_angle_gamma 86.44(3)
_cell_formula_units_Z 2
_cell_length_a 6.449(13)
_cell_length_b 8.009(16)
_cell_length_c 14.00(3)
_cell_measurement_temperature 293(2)
_cell_measurement_theta_max 25.00
_cell_measurement_theta_min 1.50
_cell_volume 701(2)
_computing_cell_refinement 'Bruker Smart'
_computing_data_collection 'Bruker Smart'
_computing_data_reduction 'Bruker Saint'
_computing_molecular_graphics 'Ortep-3 for Windows (Farrugia, 1997)'
_computing_publication_material 'WinGX publication routines (Farrugia, 1999)'
_computing_structure_refinement 'SHELXL-97 (Sheldrick, 2008)'
_computing_structure_solution 'SHELXL-97 (Sheldrick, 2008)'
_diffrn_ambient_temperature 293(2)
_diffrn_detector_area_resol_mean 0.3
_diffrn_measured_fraction_theta_full 0.998
_diffrn_measured_fraction_theta_max 0.998
_diffrn_measurement_device_type 'Bruker Smart CCD Area Detector'
_diffrn_measurement_method 'omega scans'
_diffrn_radiation_monochromator graphite
_diffrn_radiation_source 'fine-focus sealed tube'
_diffrn_radiation_type MoK\a
_diffrn_radiation_wavelength 0.71073
_diffrn_reflns_av_R_equivalents 0.0204
_diffrn_reflns_av_sigmaI/netI 0.0214
_diffrn_reflns_limit_h_max 7
_diffrn_reflns_limit_h_min -7
_diffrn_reflns_limit_k_max 9
_diffrn_reflns_limit_k_min -9
_diffrn_reflns_limit_l_max 16
_diffrn_reflns_limit_l_min -16
_diffrn_reflns_number 6714
_diffrn_reflns_theta_full 25.00
_diffrn_reflns_theta_max 25.00
_diffrn_reflns_theta_min 1.50
_exptl_absorpt_coefficient_mu 0.298
_exptl_absorpt_correction_T_max 0.948
_exptl_absorpt_correction_T_min 0.928
_exptl_absorpt_correction_type empirical
_exptl_absorpt_process_details SADABS(Sheldrick,1997)
_exptl_crystal_colour greenish-yellow
_exptl_crystal_density_diffrn 1.571
_exptl_crystal_density_method 'not measured'
_exptl_crystal_description plate
_exptl_crystal_F_000 340
_exptl_crystal_size_max 0.25
_exptl_crystal_size_mid 0.21
_exptl_crystal_size_min 0.18
_refine_diff_density_max 0.731
_refine_diff_density_min -0.709
_refine_diff_density_rms 0.163
_refine_ls_extinction_coef 0.033(3)
_refine_ls_extinction_method SHELXL
_refine_ls_goodness_of_fit_ref 1.482
_refine_ls_hydrogen_treatment constr
_refine_ls_matrix_type full
_refine_ls_number_parameters 208
_refine_ls_number_reflns 2480
_refine_ls_number_restraints 0
_refine_ls_restrained_S_all 1.482
_refine_ls_R_factor_all 0.1047
_refine_ls_R_factor_gt 0.0976
_refine_ls_shift/su_max 0.014
_refine_ls_shift/su_mean 0.004
_refine_ls_structure_factor_coef Fsqd
_refine_ls_weighting_details 'calc w=1/[\s^2^(Fo^2^)+(0.2000P)^2^+0.0000P] where P=(Fo^2^+2Fc^2^)/3'
_refine_ls_weighting_scheme calc
_refine_ls_wR_factor_gt 0.3088
_refine_ls_wR_factor_ref 0.3247
_reflns_number_gt 2159
_reflns_number_total 2480
_reflns_threshold_expression >2\s(I)
_cod_data_source_file c2dt32810k.txt
_cod_data_source_block arc2
_cod_depositor_comments
;
The following automatic conversions were performed:

'_symmetry_cell_setting' value 'Triclinic' changed to 'triclinic'
according to /home/saulius/struct/CIF-dictionaries/cif_core.dic
dictionary named 'cif_core.dic' version 2.4.2 from 2011-04-26.

Automatic conversion script
Id: cif_fix_values 1891 2012-01-12 08:04:46Z andrius 
;
_cod_original_sg_symbol_H-M P-1
_cod_database_code 7021119

loop_
_symmetry_equiv_pos_as_xyz
'x, y, z'
'-x, -y, -z'

loop_
_atom_site_label
_atom_site_type_symbol
_atom_site_fract_x
_atom_site_fract_y
_atom_site_fract_z
_atom_site_U_iso_or_equiv
_atom_site_adp_type
_atom_site_occupancy
_atom_site_symmetry_multiplicity
_atom_site_calc_flag
_atom_site_refinement_flags
Cl1 Cl 0.57847(15) 0.82393(12) 0.84314(7) 0.0602(5) Uani 1 1 d .
O1 O 0.7915(7) 0.8402(8) 0.8549(4) 0.132(2) Uani 1 1 d .
O2 O 0.5605(7) 0.8228(6) 0.7435(3) 0.1045(13) Uani 1 1 d .
O3 O 0.4568(10) 0.9602(7) 0.8655(4) 0.1340(19) Uani 1 1 d .
O4 O 0.5125(7) 0.6661(6) 0.9064(4) 0.1130(14) Uani 1 1 d .
N1 N 1.1890(6) 0.6995(6) 0.6378(4) 0.0832(13) Uani 1 1 d .
N2 N 1.2020(6) 0.7908(6) 0.5422(4) 0.0843(13) Uani 1 1 d .
N3 N 0.8708(6) 0.6957(5) 0.5105(3) 0.0654(10) Uani 1 1 d .
C1 C 0.7822(9) 0.2930(7) 0.8851(4) 0.0789(14) Uani 1 1 d .
H1 H 0.6606 0.2330 0.9031 0.095 Uiso 1 1 calc R
C2 C 0.9358(10) 0.2743(8) 0.9493(4) 0.0911(18) Uani 1 1 d .
H2 H 0.9203 0.2001 1.0107 0.109 Uiso 1 1 calc R
C3 C 1.1163(9) 0.3691(9) 0.9207(4) 0.0919(18) Uani 1 1 d .
H3 H 1.2208 0.3583 0.9634 0.110 Uiso 1 1 calc R
C4 C 1.1379(7) 0.4755(8) 0.8316(4) 0.0774(14) Uani 1 1 d .
H4 H 1.2569 0.5389 0.8140 0.093 Uiso 1 1 calc R
C5 C 0.9884(5) 0.4927(5) 0.7659(3) 0.0469(9) Uani 1 1 d .
C6 C 0.8111(7) 0.4025(6) 0.7931(3) 0.0611(11) Uani 1 1 d .
C7 C 0.6565(6) 0.4131(5) 0.7296(3) 0.0520(9) Uani 1 1 d .
H7 H 0.5361 0.3524 0.7505 0.062 Uiso 1 1 calc R
C8 C 0.6780(5) 0.5060(5) 0.6421(3) 0.0459(9) Uani 1 1 d .
H8 H 0.5733 0.5112 0.6000 0.055 Uiso 1 1 calc R
C9 C 0.8531(6) 0.5973(5) 0.6101(3) 0.0516(10) Uani 1 1 d .
C10 C 1.0136(6) 0.5986(5) 0.6711(3) 0.0556(10) Uani 1 1 d .
C11 C 1.0469(6) 0.7903(5) 0.4779(3) 0.0595(11) Uani 1 1 d .
C12 C 1.0669(8) 0.8865(6) 0.3783(4) 0.0722(13) Uani 1 1 d .
H12 H 1.1853 0.9487 0.3550 0.087 Uiso 1 1 calc R
C13 C 0.9136(9) 0.8875(6) 0.3175(4) 0.0755(14) Uani 1 1 d .
H13 H 0.9277 0.9516 0.2533 0.091 Uiso 1 1 calc R
C14 C 0.7348(8) 0.7932(6) 0.3505(3) 0.0713(13) Uani 1 1 d .
H14 H 0.6315 0.7950 0.3081 0.086 Uiso 1 1 calc R
C15 C 0.7115(6) 0.6974(5) 0.4458(3) 0.0578(10) Uani 1 1 d .
H15 H 0.5930 0.6347 0.4677 0.069 Uiso 1 1 calc R

loop_
_atom_site_aniso_label
_atom_site_aniso_U_11
_atom_site_aniso_U_22
_atom_site_aniso_U_33
_atom_site_aniso_U_23
_atom_site_aniso_U_13
_atom_site_aniso_U_12
Cl1 0.0624(8) 0.0582(8) 0.0613(8) -0.0109(5) -0.0116(5) -0.0101(5)
O1 0.085(3) 0.179(5) 0.118(3) 0.027(3) -0.040(2) -0.057(3)
O2 0.111(3) 0.129(4) 0.083(3) -0.036(2) -0.009(2) -0.037(3)
O3 0.174(5) 0.110(4) 0.122(4) -0.045(3) -0.014(3) 0.028(3)
O4 0.104(3) 0.097(3) 0.122(3) 0.013(2) -0.006(2) -0.028(2)
N1 0.058(2) 0.085(3) 0.114(3) -0.038(3) -0.012(2) 0.003(2)
N2 0.058(2) 0.072(3) 0.121(4) -0.022(3) 0.002(2) 0.0004(19)
N3 0.062(2) 0.060(2) 0.077(2) -0.0261(18) -0.0031(17) 0.0073(17)
C1 0.086(3) 0.086(3) 0.067(3) -0.026(2) -0.004(2) 0.003(3)
C2 0.108(5) 0.107(4) 0.057(3) -0.020(3) -0.015(3) 0.024(4)
C3 0.074(3) 0.132(5) 0.076(3) -0.035(3) -0.031(3) 0.021(3)
C4 0.056(3) 0.108(4) 0.077(3) -0.036(3) -0.016(2) 0.006(2)
C5 0.0382(18) 0.057(2) 0.0524(19) -0.0272(16) -0.0092(14) 0.0099(15)
C6 0.061(2) 0.065(3) 0.062(2) -0.026(2) -0.0078(18) 0.0103(19)
C7 0.0417(18) 0.062(2) 0.056(2) -0.0213(18) -0.0024(15) -0.0085(16)
C8 0.0384(17) 0.050(2) 0.053(2) -0.0180(16) -0.0092(14) -0.0034(14)
C9 0.0447(19) 0.053(2) 0.062(2) -0.0254(17) -0.0064(16) 0.0104(15)
C10 0.0386(18) 0.059(2) 0.078(3) -0.035(2) -0.0054(16) 0.0046(16)
C11 0.048(2) 0.048(2) 0.085(3) -0.025(2) 0.0039(18) 0.0025(16)
C12 0.076(3) 0.051(2) 0.085(3) -0.017(2) 0.021(2) 0.000(2)
C13 0.090(4) 0.057(3) 0.076(3) -0.016(2) 0.007(3) 0.006(2)
C14 0.090(3) 0.061(3) 0.065(3) -0.020(2) -0.009(2) 0.010(2)
C15 0.056(2) 0.054(2) 0.067(2) -0.0195(18) -0.0070(17) 0.0020(17)

loop_
_atom_type_symbol
_atom_type_description
_atom_type_scat_dispersion_real
_atom_type_scat_dispersion_imag
_atom_type_scat_source
C C 0.0033 0.0016 'International Tables Vol C Tables 4.2.6.8 and 6.1.1.4'
H H 0.0000 0.0000 'International Tables Vol C Tables 4.2.6.8 and 6.1.1.4'
N N 0.0061 0.0033 'International Tables Vol C Tables 4.2.6.8 and 6.1.1.4'
O O 0.0106 0.0060 'International Tables Vol C Tables 4.2.6.8 and 6.1.1.4'
Cl Cl 0.1484 0.1585 'International Tables Vol C Tables 4.2.6.8 and 6.1.1.4'

loop_
_geom_angle_atom_site_label_1
_geom_angle_atom_site_label_2
_geom_angle_atom_site_label_3
_geom_angle
O3 Cl1 O2 108.0(3)
O3 Cl1 O1 111.6(4)
O2 Cl1 O1 107.9(3)
O3 Cl1 O4 110.3(4)
O2 Cl1 O4 111.1(3)
O1 Cl1 O4 108.0(3)
N2 N1 C10 117.7(4)
N1 N2 C11 122.8(4)
C11 N3 C15 120.2(4)
C11 N3 C9 118.5(4)
C15 N3 C9 121.3(4)
C2 C1 C6 119.3(6)
C2 C1 H1 120.4
C6 C1 H1 120.4
C1 C2 C3 119.1(6)
C1 C2 H2 120.5
C3 C2 H2 120.5
C4 C3 C2 120.0(5)
C4 C3 H3 120.0
C2 C3 H3 120.0
C3 C4 C5 121.6(5)
C3 C4 H4 119.2
C5 C4 H4 119.2
C6 C5 C4 118.9(4)
C6 C5 C10 119.1(3)
C4 C5 C10 122.0(4)
C5 C6 C7 121.5(4)
C5 C6 C1 121.0(4)
C7 C6 C1 117.5(5)
C8 C7 C6 120.5(4)
C8 C7 H7 119.7
C6 C7 H7 119.7
C7 C8 C9 120.8(4)
C7 C8 H8 119.6
C9 C8 H8 119.6
C8 C9 C10 122.3(4)
C8 C9 N3 118.3(4)
C10 C9 N3 119.5(4)
C9 C10 C5 115.8(4)
C9 C10 N1 121.3(5)
C5 C10 N1 122.9(4)
N3 C11 N2 120.1(5)
N3 C11 C12 118.7(4)
N2 C11 C12 121.1(4)
C13 C12 C11 120.4(5)
C13 C12 H12 119.8
C11 C12 H12 119.8
C12 C13 C14 120.8(5)
C12 C13 H13 119.6
C14 C13 H13 119.6
C15 C14 C13 120.2(5)
C15 C14 H14 119.9
C13 C14 H14 119.9
C14 C15 N3 119.5(4)
C14 C15 H15 120.3
N3 C15 H15 120.3

loop_
_geom_bond_atom_site_label_1
_geom_bond_atom_site_label_2
_geom_bond_distance
Cl1 O3 1.380(5)
Cl1 O2 1.412(5)
Cl1 O1 1.416(5)
Cl1 O4 1.436(5)
N1 N2 1.372(7)
N1 C10 1.413(7)
N2 C11 1.408(7)
N3 C11 1.388(6)
N3 C15 1.429(6)
N3 C9 1.439(6)
C1 C2 1.379(8)
C1 C6 1.391(7)
C1 H1 0.9300
C2 C3 1.406(9)
C2 H2 0.9300
C3 C4 1.346(8)
C3 H3 0.9300
C4 C5 1.374(6)
C4 H4 0.9300
C5 C6 1.369(6)
C5 C10 1.408(6)
C6 C7 1.383(6)
C7 C8 1.284(5)
C7 H7 0.9300
C8 C9 1.368(6)
C8 H8 0.9300
C9 C10 1.405(6)
C11 C12 1.434(7)
C12 C13 1.363(8)
C12 H12 0.9300
C13 C14 1.402(8)
C13 H13 0.9300
C14 C15 1.383(6)
C14 H14 0.9300
C15 H15 0.9300
